data_4303024
loop_
_publ_author_name
'Dingxian Jia'
'Qinyan Jin'
'Jiangfang Chen'
'Yingli Pan'
'Yong Zhang'

_publ_contact_author_address
;Soochow University
      College of Chemistry, Chemical Engineering and Materials Science
      P.O. Box 174, Renai Road 199, Suzhou 215123
      P.R.China.
;
_publ_contact_author_email jiadingxian@suda.edu.cn
_publ_contact_author_fax 86-512-65880089
_publ_contact_author_name 'Dr. Dingxian Jia'
_publ_contact_author_phone 86-512-65880089
_publ_section_title
;
The Coordination of the Tetraselenidoantimonate [SbSe4]3- Anion with
Trivalent Lanthanide Ions Tuned by Ethylene Polyamines
;
_journal_name_full 'Inorganic Chemistry'
_journal_page_first 8286
_journal_page_last 8293
_journal_paper_doi 10.1021/ic900901t
_journal_volume 48
_journal_year 2009
_chemical_formula_moiety 'C8 H26 Eu N6 Sb Se4'
_chemical_formula_sum 'C8 H26 Eu N6 Sb Se4'
_chemical_formula_weight 795.90
_chemical_name_systematic
; 
 ? 
;
_space_group_IT_number 2
_symmetry_cell_setting triclinic
_symmetry_Int_Tables_number 2
_symmetry_space_group_name_Hall '-P 1'
_symmetry_space_group_name_H-M 'P -1'
_atom_sites_solution_hydrogens geom
_atom_sites_solution_primary direct
_atom_sites_solution_secondary difmap
_audit_creation_method SHELXL-97
_cell_angle_alpha 93.475(17)
_cell_angle_beta 104.656(17)
_cell_angle_gamma 108.89(2)
_cell_formula_units_Z 2
_cell_length_a 8.2239(15)
_cell_length_b 8.2399(15)
_cell_length_c 16.173(4)
_cell_measurement_reflns_used 3475
_cell_measurement_temperature 293(2)
_cell_measurement_theta_max 24.5
_cell_measurement_theta_min 3.1
_cell_volume 990.9(4)
_computing_cell_refinement CrystalClear
_computing_data_collection CrystalClear
_computing_data_reduction CrystalStructure
_computing_structure_refinement 'SHELXL-97 (Sheldrick, 1997)'
_computing_structure_solution 'SHELXS-97 (Sheldrick, 1990)'
_diffrn_ambient_temperature 293(2)
_diffrn_detector_area_resol_mean 7.31
_diffrn_measured_fraction_theta_full 0.986
_diffrn_measured_fraction_theta_max 0.986
_diffrn_measurement_device_type 'Rigaku Mercury'
_diffrn_measurement_method \w
_diffrn_radiation_monochromator graphite
_diffrn_radiation_source 'fine-focus sealed tube'
_diffrn_radiation_type MoK\a
_diffrn_radiation_wavelength 0.71073
_diffrn_reflns_av_R_equivalents 0.0902
_diffrn_reflns_av_sigmaI/netI 0.1079
_diffrn_reflns_limit_h_max 9
_diffrn_reflns_limit_h_min -9
_diffrn_reflns_limit_k_max 9
_diffrn_reflns_limit_k_min -9
_diffrn_reflns_limit_l_max 18
_diffrn_reflns_limit_l_min -18
_diffrn_reflns_number 8845
_diffrn_reflns_theta_full 24.25
_diffrn_reflns_theta_max 24.25
_diffrn_reflns_theta_min 3.06
_exptl_absorpt_coefficient_mu 11.844
_exptl_absorpt_correction_T_max 0.2243
_exptl_absorpt_correction_T_min 0.2004
_exptl_absorpt_correction_type multi-scan
_exptl_absorpt_process_details 'Jacobson, R. (1998) Private communication'
_exptl_crystal_colour orange
_exptl_crystal_density_diffrn 2.667
_exptl_crystal_density_method 'not measured'
_exptl_crystal_description block
_exptl_crystal_F_000 732
_exptl_crystal_size_max 0.20
_exptl_crystal_size_mid 0.20
_exptl_crystal_size_min 0.18
_refine_diff_density_max 2.966
_refine_diff_density_min -2.288
_refine_diff_density_rms 0.384
_refine_ls_extinction_method none
_refine_ls_goodness_of_fit_ref 1.110
_refine_ls_hydrogen_treatment constr
_refine_ls_matrix_type full
_refine_ls_number_parameters 170
_refine_ls_number_reflns 3170
_refine_ls_number_restraints 0
_refine_ls_restrained_S_all 1.110
_refine_ls_R_factor_all 0.0844
_refine_ls_R_factor_gt 0.0777
_refine_ls_shift/su_max 0.000
_refine_ls_shift/su_mean 0.000
_refine_ls_structure_factor_coef Fsqd
_refine_ls_weighting_details 'calc w=1/[\s^2^(Fo^2^)+(0.0704P)^2^+67.0128P] where P=(Fo^2^+2Fc^2^)/3'
_refine_ls_weighting_scheme calc
_refine_ls_wR_factor_gt 0.1997
_refine_ls_wR_factor_ref 0.2074
_reflns_number_gt 2378
_reflns_number_total 3170
_reflns_threshold_expression >2sigma(I)
_cod_data_source_file ic900901t_si_002_1.cif
_cod_data_source_block complex_IIc
_cod_original_cell_volume 991.0(3)
_cod_database_code 4303024

loop_
_symmetry_equiv_pos_as_xyz
'x, y, z'
'-x, -y, -z'

loop_
_atom_site_label
_atom_site_type_symbol
_atom_site_fract_x
_atom_site_fract_y
_atom_site_fract_z
_atom_site_U_iso_or_equiv
_atom_site_adp_type
_atom_site_occupancy
_atom_site_symmetry_multiplicity
_atom_site_calc_flag
_atom_site_refinement_flags
_atom_site_disorder_assembly
_atom_site_disorder_group
Sb1 Sb 0.5920(2) -0.2045(2) 0.25107(11) 0.0256(5) Uani 1 1 d . . .
Se1 Se 0.7723(4) -0.1638(3) 0.14662(18) 0.0342(7) Uani 1 1 d . . .
Se2 Se 0.7400(4) 0.0635(3) 0.36113(18) 0.0347(7) Uani 1 1 d . . .
Se3 Se 0.2850(4) -0.2227(4) 0.17758(19) 0.0355(7) Uani 1 1 d . . .
Se4 Se 0.6046(4) -0.4614(4) 0.31694(19) 0.0370(7) Uani 1 1 d . . .
Eu1 Eu 0.97813(16) 0.19523(16) 0.24909(8) 0.0233(4) Uani 1 1 d . . .
N1 N 0.990(3) 0.341(3) 0.1112(14) 0.029(5) Uani 1 1 d . . .
H1 H 1.0809 0.4456 0.1277 0.035 Uiso 1 1 calc R . .
N2 N 0.675(3) 0.221(4) 0.1642(16) 0.048(6) Uani 1 1 d . . .
H2A H 0.5846 0.1270 0.1674 0.057 Uiso 1 1 calc R . .
H2B H 0.6635 0.3150 0.1896 0.057 Uiso 1 1 calc R . .
N3 N 1.236(3) 0.191(3) 0.1902(14) 0.039(6) Uani 1 1 d . . .
H3A H 1.3385 0.2678 0.2261 0.047 Uiso 1 1 calc R . .
H3B H 1.2449 0.0849 0.1917 0.047 Uiso 1 1 calc R . .
N4 N 1.219(3) 0.345(2) 0.3936(14) 0.031(5) Uani 1 1 d . . .
H4 H 1.3203 0.4073 0.3804 0.037 Uiso 1 1 calc R . .
N5 N 1.010(3) 0.509(3) 0.2977(14) 0.037(5) Uani 1 1 d . . .
H5A H 1.0393 0.5713 0.2565 0.045 Uiso 1 1 calc R . .
H5B H 0.9019 0.5086 0.2997 0.045 Uiso 1 1 calc R . .
N6 N 1.129(3) -0.008(3) 0.3293(14) 0.042(6) Uani 1 1 d . . .
H6A H 1.0478 -0.0838 0.3494 0.050 Uiso 1 1 calc R . .
H6B H 1.1569 -0.0686 0.2905 0.050 Uiso 1 1 calc R . .
C1 C 0.826(4) 0.372(4) 0.070(2) 0.050(6) Uani 1 1 d . . .
H1A H 0.8210 0.3841 0.0103 0.061 Uiso 1 1 calc R . .
H1B H 0.8311 0.4814 0.0987 0.061 Uiso 1 1 calc R . .
C2 C 0.661(4) 0.235(4) 0.0722(19) 0.050(6) Uani 1 1 d . . .
H2C H 0.6495 0.1259 0.0409 0.061 Uiso 1 1 calc R . .
H2D H 0.5571 0.2651 0.0457 0.061 Uiso 1 1 calc R . .
C3 C 1.043(4) 0.230(4) 0.0550(19) 0.038(7) Uani 1 1 d . . .
H3C H 1.0477 0.2753 0.0015 0.046 Uiso 1 1 calc R . .
H3D H 0.9557 0.1124 0.0412 0.046 Uiso 1 1 calc R . .
C4 C 1.225(4) 0.229(4) 0.1039(19) 0.038(7) Uani 1 1 d . . .
H4A H 1.2537 0.1442 0.0721 0.046 Uiso 1 1 calc R . .
H4B H 1.3137 0.3424 0.1069 0.046 Uiso 1 1 calc R . .
C5 C 1.167(5) 0.469(4) 0.4399(19) 0.049(8) Uani 1 1 d . . .
H5C H 1.2610 0.5272 0.4931 0.059 Uiso 1 1 calc R . .
H5D H 1.0575 0.4092 0.4541 0.059 Uiso 1 1 calc R . .
C6 C 1.140(4) 0.598(4) 0.3800(18) 0.042(7) Uani 1 1 d . . .
H6C H 1.0965 0.6785 0.4065 0.050 Uiso 1 1 calc R . .
H6D H 1.2529 0.6644 0.3707 0.050 Uiso 1 1 calc R . .
C7 C 1.269(4) 0.221(4) 0.452(2) 0.048(5) Uani 1 1 d . . .
H7A H 1.3826 0.2817 0.4952 0.057 Uiso 1 1 calc R . .
H7B H 1.1780 0.1759 0.4808 0.057 Uiso 1 1 calc R . .
C8 C 1.284(4) 0.075(4) 0.398(2) 0.048(5) Uani 1 1 d . . .
H8A H 1.3857 0.1199 0.3757 0.057 Uiso 1 1 calc R . .
H8B H 1.3061 -0.0089 0.4348 0.057 Uiso 1 1 calc R . .

loop_
_atom_site_aniso_label
_atom_site_aniso_U_11
_atom_site_aniso_U_22
_atom_site_aniso_U_33
_atom_site_aniso_U_23
_atom_site_aniso_U_13
_atom_site_aniso_U_12
Sb1 0.0241(9) 0.0204(9) 0.0344(10) 0.0067(7) 0.0136(7) 0.0061(7)
Se1 0.0377(16) 0.0256(14) 0.0406(16) 0.0019(12) 0.0235(13) 0.0041(11)
Se2 0.0335(15) 0.0287(15) 0.0400(16) 0.0002(12) 0.0215(12) 0.0010(11)
Se3 0.0281(15) 0.0314(15) 0.0478(17) 0.0063(13) 0.0082(12) 0.0134(12)
Se4 0.0381(16) 0.0332(16) 0.0452(16) 0.0135(13) 0.0148(13) 0.0162(12)
Eu1 0.0236(7) 0.0200(7) 0.0296(7) 0.0071(5) 0.0114(5) 0.0086(5)
N1 0.015(10) 0.038(13) 0.046(13) 0.020(11) 0.022(10) 0.014(9)
N2 0.037(14) 0.062(17) 0.058(16) 0.026(14) 0.025(13) 0.023(13)
N3 0.035(14) 0.044(15) 0.042(14) 0.001(11) 0.012(11) 0.020(11)
N4 0.032(12) 0.012(10) 0.050(14) 0.006(10) 0.016(10) 0.006(9)
N5 0.039(14) 0.043(14) 0.033(13) 0.003(11) 0.015(10) 0.015(11)
N6 0.065(17) 0.042(14) 0.027(12) 0.023(11) 0.017(12) 0.023(13)
C1 0.056(15) 0.066(16) 0.047(12) 0.029(12) 0.014(11) 0.042(12)
C2 0.056(15) 0.066(16) 0.047(12) 0.029(12) 0.014(11) 0.042(12)
C3 0.043(17) 0.028(15) 0.052(18) 0.007(13) 0.026(14) 0.016(13)
C4 0.027(15) 0.041(17) 0.056(18) 0.005(14) 0.027(14) 0.012(12)
C5 0.08(2) 0.025(15) 0.040(17) 0.006(13) 0.009(16) 0.019(15)
C6 0.051(19) 0.038(17) 0.044(17) 0.006(14) 0.013(14) 0.026(14)
C7 0.051(14) 0.050(14) 0.050(13) 0.014(11) 0.010(11) 0.031(11)
C8 0.051(14) 0.050(14) 0.050(13) 0.014(11) 0.010(11) 0.031(11)

loop_
_atom_type_symbol
_atom_type_description
_atom_type_scat_dispersion_real
_atom_type_scat_dispersion_imag
_atom_type_scat_source
C C 0.0033 0.0016 'International Tables Vol C Tables 4.2.6.8 and 6.1.1.4'
H H 0.0000 0.0000 'International Tables Vol C Tables 4.2.6.8 and 6.1.1.4'
Eu Eu -0.1578 3.6682 'International Tables Vol C Tables 4.2.6.8 and 6.1.1.4'
N N 0.0061 0.0033 'International Tables Vol C Tables 4.2.6.8 and 6.1.1.4'
Sb Sb -0.5866 1.5461 'International Tables Vol C Tables 4.2.6.8 and 6.1.1.4'
Se Se -0.0929 2.2259 'International Tables Vol C Tables 4.2.6.8 and 6.1.1.4'

loop_
_geom_angle_atom_site_label_1
_geom_angle_atom_site_label_2
_geom_angle_atom_site_label_3
_geom_angle
_geom_angle_site_symmetry_1
_geom_angle_site_symmetry_3
_geom_angle_publ_flag
Se4 Sb1 Se3 113.20(11) . . ?
Se4 Sb1 Se1 108.66(11) . . ?
Se3 Sb1 Se1 109.78(12) . . ?
Se4 Sb1 Se2 110.95(12) . . ?
Se3 Sb1 Se2 108.85(11) . . ?
Se1 Sb1 Se2 105.08(10) . . ?
Sb1 Se1 Eu1 85.95(9) . . ?
Sb1 Se2 Eu1 86.38(9) . . ?
N3 Eu1 N5 110.3(7) . . ?
N3 Eu1 N4 86.4(7) . . ?
N5 Eu1 N4 64.8(7) . . ?
N3 Eu1 N2 127.3(7) . . ?
N5 Eu1 N2 75.5(8) . . ?
N4 Eu1 N2 135.6(7) . . ?
N3 Eu1 N1 65.4(6) . . ?
N5 Eu1 N1 76.1(7) . . ?
N4 Eu1 N1 119.4(7) . . ?
N2 Eu1 N1 65.7(6) . . ?
N3 Eu1 N6 71.3(7) . . ?
N5 Eu1 N6 130.3(7) . . ?
N4 Eu1 N6 65.7(7) . . ?
N2 Eu1 N6 145.0(8) . . ?
N1 Eu1 N6 135.6(7) . . ?
N3 Eu1 Se2 150.4(5) . . ?
N5 Eu1 Se2 91.0(5) . . ?
N4 Eu1 Se2 84.3(5) . . ?
N2 Eu1 Se2 76.9(5) . . ?
N1 Eu1 Se2 142.4(4) . . ?
N6 Eu1 Se2 79.3(5) . . ?
N3 Eu1 Se1 86.9(5) . . ?
N5 Eu1 Se1 152.8(5) . . ?
N4 Eu1 Se1 139.7(4) . . ?
N2 Eu1 Se1 77.2(6) . . ?
N1 Eu1 Se1 93.4(5) . . ?
N6 Eu1 Se1 74.5(5) . . ?
Se2 Eu1 Se1 82.21(8) . . ?
C1 N1 C3 115(2) . . ?
C1 N1 Eu1 113.5(16) . . ?
C3 N1 Eu1 105.6(15) . . ?
C1 N1 H1 107.5 . . ?
C3 N1 H1 107.5 . . ?
Eu1 N1 H1 107.5 . . ?
C2 N2 Eu1 113.1(17) . . ?
C2 N2 H2A 109.0 . . ?
Eu1 N2 H2A 109.0 . . ?
C2 N2 H2B 109.0 . . ?
Eu1 N2 H2B 109.0 . . ?
H2A N2 H2B 107.8 . . ?
C4 N3 Eu1 116.6(16) . . ?
C4 N3 H3A 108.1 . . ?
Eu1 N3 H3A 108.1 . . ?
C4 N3 H3B 108.1 . . ?
Eu1 N3 H3B 108.1 . . ?
H3A N3 H3B 107.3 . . ?
C5 N4 C7 111(2) . . ?
C5 N4 Eu1 111.1(17) . . ?
C7 N4 Eu1 114.3(16) . . ?
C5 N4 H4 106.8 . . ?
C7 N4 H4 106.8 . . ?
Eu1 N4 H4 106.8 . . ?
C6 N5 Eu1 117.9(16) . . ?
C6 N5 H5A 107.8 . . ?
Eu1 N5 H5A 107.8 . . ?
C6 N5 H5B 107.8 . . ?
Eu1 N5 H5B 107.8 . . ?
H5A N5 H5B 107.2 . . ?
C8 N6 Eu1 115.9(17) . . ?
C8 N6 H6A 108.3 . . ?
Eu1 N6 H6A 108.3 . . ?
C8 N6 H6B 108.3 . . ?
Eu1 N6 H6B 108.3 . . ?
H6A N6 H6B 107.4 . . ?
N1 C1 C2 114(2) . . ?
N1 C1 H1A 108.7 . . ?
C2 C1 H1A 108.7 . . ?
N1 C1 H1B 108.7 . . ?
C2 C1 H1B 108.7 . . ?
H1A C1 H1B 107.6 . . ?
C1 C2 N2 107(3) . . ?
C1 C2 H2C 110.3 . . ?
N2 C2 H2C 110.3 . . ?
C1 C2 H2D 110.3 . . ?
N2 C2 H2D 110.3 . . ?
H2C C2 H2D 108.6 . . ?
N1 C3 C4 108(2) . . ?
N1 C3 H3C 110.2 . . ?
C4 C3 H3C 110.2 . . ?
N1 C3 H3D 110.2 . . ?
C4 C3 H3D 110.2 . . ?
H3C C3 H3D 108.5 . . ?
N3 C4 C3 114(2) . . ?
N3 C4 H4A 108.8 . . ?
C3 C4 H4A 108.8 . . ?
N3 C4 H4B 108.8 . . ?
C3 C4 H4B 108.8 . . ?
H4A C4 H4B 107.7 . . ?
N4 C5 C6 107(2) . . ?
N4 C5 H5C 110.4 . . ?
C6 C5 H5C 110.4 . . ?
N4 C5 H5D 110.4 . . ?
C6 C5 H5D 110.4 . . ?
H5C C5 H5D 108.6 . . ?
N5 C6 C5 110(2) . . ?
N5 C6 H6C 109.6 . . ?
C5 C6 H6C 109.6 . . ?
N5 C6 H6D 109.6 . . ?
C5 C6 H6D 109.6 . . ?
H6C C6 H6D 108.1 . . ?
C8 C7 N4 109(2) . . ?
C8 C7 H7A 109.8 . . ?
N4 C7 H7A 109.8 . . ?
C8 C7 H7B 109.8 . . ?
N4 C7 H7B 109.8 . . ?
H7A C7 H7B 108.3 . . ?
N6 C8 C7 112(2) . . ?
N6 C8 H8A 109.1 . . ?
C7 C8 H8A 109.1 . . ?
N6 C8 H8B 109.1 . . ?
C7 C8 H8B 109.1 . . ?
H8A C8 H8B 107.8 . . ?

loop_
_geom_bond_atom_site_label_1
_geom_bond_atom_site_label_2
_geom_bond_distance
_geom_bond_site_symmetry_2
_geom_bond_publ_flag
Sb1 Se4 2.446(3) . ?
Sb1 Se3 2.455(3) . ?
Sb1 Se1 2.486(3) . ?
Sb1 Se2 2.492(3) . ?
Se1 Eu1 3.018(3) . ?
Se2 Eu1 2.993(3) . ?
Eu1 N3 2.55(2) . ?
Eu1 N5 2.56(2) . ?
Eu1 N4 2.58(2) . ?
Eu1 N2 2.60(2) . ?
Eu1 N1 2.603(19) . ?
Eu1 N6 2.61(2) . ?
N1 C1 1.46(3) . ?
N1 C3 1.48(3) . ?
N1 H1 0.9100 . ?
N2 C2 1.48(4) . ?
N2 H2A 0.9000 . ?
N2 H2B 0.9000 . ?
N3 C4 1.44(3) . ?
N3 H3A 0.9000 . ?
N3 H3B 0.9000 . ?
N4 C5 1.46(3) . ?
N4 C7 1.51(3) . ?
N4 H4 0.9100 . ?
N5 C6 1.45(3) . ?
N5 H5A 0.9000 . ?
N5 H5B 0.9000 . ?
N6 C8 1.40(4) . ?
N6 H6A 0.9000 . ?
N6 H6B 0.9000 . ?
C1 C2 1.47(4) . ?
C1 H1A 0.9700 . ?
C1 H1B 0.9700 . ?
C2 H2C 0.9700 . ?
C2 H2D 0.9700 . ?
C3 C4 1.51(4) . ?
C3 H3C 0.9700 . ?
C3 H3D 0.9700 . ?
C4 H4A 0.9700 . ?
C4 H4B 0.9700 . ?
C5 C6 1.52(4) . ?
C5 H5C 0.9700 . ?
C5 H5D 0.9700 . ?
C6 H6C 0.9700 . ?
C6 H6D 0.9700 . ?
C7 C8 1.49(4) . ?
C7 H7A 0.9700 . ?
C7 H7B 0.9700 . ?
C8 H8A 0.9700 . ?
C8 H8B 0.9700 . ?

loop_
_geom_hbond_atom_site_label_D
_geom_hbond_atom_site_label_H
_geom_hbond_atom_site_label_A
_geom_hbond_distance_DH
_geom_hbond_distance_HA
_geom_hbond_distance_DA
_geom_hbond_angle_DHA
_geom_hbond_site_symmetry_A
N1 H1 Se3 0.91 2.65 3.54(2) 166.8 1_665
N2 H2B Se4 0.90 2.91 3.77(3) 159.7 1_565
N3 H3A Se4 0.90 2.60 3.48(2) 167.7 1_665
N3 H3B Se3 0.90 2.66 3.56(2) 172.4 1_655
N4 H4 Se4 0.91 2.72 3.62(2) 168.8 1_665
N5 H5A Se3 0.90 2.82 3.64(2) 153.4 1_665
N5 H5B Se4 0.90 2.62 3.51(2) 174.1 1_565
N6 H6B Se3 0.90 2.76 3.65(2) 172.7 1_655

loop_
_geom_torsion_atom_site_label_1
_geom_torsion_atom_site_label_2
_geom_torsion_atom_site_label_3
_geom_torsion_atom_site_label_4
_geom_torsion
_geom_torsion_site_symmetry_1
_geom_torsion_site_symmetry_2
_geom_torsion_site_symmetry_3
_geom_torsion_site_symmetry_4
_geom_torsion_publ_flag
Se4 Sb1 Se1 Eu1 -124.04(10) . . . . ?
Se3 Sb1 Se1 Eu1 111.67(10) . . . . ?
Se2 Sb1 Se1 Eu1 -5.23(11) . . . . ?
Se4 Sb1 Se2 Eu1 122.53(10) . . . . ?
Se3 Sb1 Se2 Eu1 -112.26(10) . . . . ?
Se1 Sb1 Se2 Eu1 5.28(11) . . . . ?
Sb1 Se2 Eu1 N3 -73.7(11) . . . . ?
Sb1 Se2 Eu1 N5 149.3(5) . . . . ?
Sb1 Se2 Eu1 N4 -146.1(4) . . . . ?
Sb1 Se2 Eu1 N2 74.4(6) . . . . ?
Sb1 Se2 Eu1 N1 81.2(8) . . . . ?
Sb1 Se2 Eu1 N6 -79.8(5) . . . . ?
Sb1 Se2 Eu1 Se1 -4.23(9) . . . . ?
Sb1 Se1 Eu1 N3 156.7(5) . . . . ?
Sb1 Se1 Eu1 N5 -72.6(11) . . . . ?
Sb1 Se1 Eu1 N4 75.9(7) . . . . ?
Sb1 Se1 Eu1 N2 -74.0(5) . . . . ?
Sb1 Se1 Eu1 N1 -138.2(4) . . . . ?
Sb1 Se1 Eu1 N6 85.2(6) . . . . ?
Sb1 Se1 Eu1 Se2 4.25(9) . . . . ?
N3 Eu1 N1 C1 166(2) . . . . ?
N5 Eu1 N1 C1 -74(2) . . . . ?
N4 Eu1 N1 C1 -123.5(19) . . . . ?
N2 Eu1 N1 C1 6.7(19) . . . . ?
N6 Eu1 N1 C1 152.2(19) . . . . ?
Se2 Eu1 N1 C1 -1(2) . . . . ?
Se1 Eu1 N1 C1 81.0(19) . . . . ?
N3 Eu1 N1 C3 39.3(15) . . . . ?
N5 Eu1 N1 C3 159.6(17) . . . . ?
N4 Eu1 N1 C3 109.6(16) . . . . ?
N2 Eu1 N1 C3 -120.2(17) . . . . ?
N6 Eu1 N1 C3 25(2) . . . . ?
Se2 Eu1 N1 C3 -127.4(14) . . . . ?
Se1 Eu1 N1 C3 -45.8(15) . . . . ?
N3 Eu1 N2 C2 0(2) . . . . ?
N5 Eu1 N2 C2 104(2) . . . . ?
N4 Eu1 N2 C2 131.2(19) . . . . ?
N1 Eu1 N2 C2 23.2(19) . . . . ?
N6 Eu1 N2 C2 -113(2) . . . . ?
Se2 Eu1 N2 C2 -161(2) . . . . ?
Se1 Eu1 N2 C2 -76(2) . . . . ?
N5 Eu1 N3 C4 -78(2) . . . . ?
N4 Eu1 N3 C4 -140(2) . . . . ?
N2 Eu1 N3 C4 9(2) . . . . ?
N1 Eu1 N3 C4 -14.9(18) . . . . ?
N6 Eu1 N3 C4 155(2) . . . . ?
Se2 Eu1 N3 C4 148.5(15) . . . . ?
Se1 Eu1 N3 C4 80.2(19) . . . . ?
N3 Eu1 N4 C5 146.5(18) . . . . ?
N5 Eu1 N4 C5 32.1(16) . . . . ?
N2 Eu1 N4 C5 3(2) . . . . ?
N1 Eu1 N4 C5 87.4(18) . . . . ?
N6 Eu1 N4 C5 -142.4(19) . . . . ?
Se2 Eu1 N4 C5 -61.6(16) . . . . ?
Se1 Eu1 N4 C5 -132.5(15) . . . . ?
N3 Eu1 N4 C7 -87.4(18) . . . . ?
N5 Eu1 N4 C7 158.2(19) . . . . ?
N2 Eu1 N4 C7 129.2(17) . . . . ?
N1 Eu1 N4 C7 -146.6(17) . . . . ?
N6 Eu1 N4 C7 -16.3(17) . . . . ?
Se2 Eu1 N4 C7 64.4(17) . . . . ?
Se1 Eu1 N4 C7 -6(2) . . . . ?
N3 Eu1 N5 C6 -78(2) . . . . ?
N4 Eu1 N5 C6 -2.1(18) . . . . ?
N2 Eu1 N5 C6 157(2) . . . . ?
N1 Eu1 N5 C6 -135(2) . . . . ?
N6 Eu1 N5 C6 5(2) . . . . ?
Se2 Eu1 N5 C6 81.2(19) . . . . ?
Se1 Eu1 N5 C6 156.0(15) . . . . ?
N3 Eu1 N6 C8 82(2) . . . . ?
N5 Eu1 N6 C8 -19(2) . . . . ?
N4 Eu1 N6 C8 -12.4(19) . . . . ?
N2 Eu1 N6 C8 -149(2) . . . . ?
N1 Eu1 N6 C8 96(2) . . . . ?
Se2 Eu1 N6 C8 -101(2) . . . . ?
Se1 Eu1 N6 C8 174(2) . . . . ?
C3 N1 C1 C2 85(3) . . . . ?
Eu1 N1 C1 C2 -37(3) . . . . ?
N1 C1 C2 N2 58(3) . . . . ?
Eu1 N2 C2 C1 -50(3) . . . . ?
C1 N1 C3 C4 173(2) . . . . ?
Eu1 N1 C3 C4 -61(2) . . . . ?
Eu1 N3 C4 C3 -12(3) . . . . ?
N1 C3 C4 N3 50(3) . . . . ?
C7 N4 C5 C6 174(2) . . . . ?
Eu1 N4 C5 C6 -58(3) . . . . ?
Eu1 N5 C6 C5 -27(3) . . . . ?
N4 C5 C6 N5 55(3) . . . . ?
C5 N4 C7 C8 168(3) . . . . ?
Eu1 N4 C7 C8 42(3) . . . . ?
Eu1 N6 C8 C7 40(3) . . . . ?
N4 C7 C8 N6 -54(3) . . . . ?
